data_7055541
loop_
_publ_author_name
'Safin, Damir A.'
'Vande Velde, Christophe M. L.'
'Babashkina, Maria G.'
'Robeyns, Koen'
'Filinchuk, Yaroslav'

_publ_section_title
;
 Mononuclear heteroleptic complexes of copper(i) with
 5-phenyl-2,2&#x2032;-bipyridine and triphenylphosphine: crystal
 structures, Hirshfeld surface analysis and luminescence properties
;
_journal_issue 7
_journal_name_full 'New J. Chem.'
_journal_page_first 6156
_journal_paper_doi 10.1039/C6NJ00833J
_journal_volume 40
_journal_year 2016
_chemical_formula_moiety 'C34 H27 Cl Cu N2 P'
_chemical_formula_sum 'C34 H27 Cl Cu N2 P'
_chemical_formula_weight 593.53
_space_group_crystal_system triclinic
_space_group_IT_number 2
_space_group_name_Hall '-P 1'
_space_group_name_H-M_alt 'P -1'
_symmetry_space_group_name_Hall '-P 1'
_symmetry_space_group_name_H-M 'P -1'
_atom_sites_solution_hydrogens geom
_audit_creation_method SHELXL-2014/7
_audit_update_record
;
2016-02-07 deposited with the CCDC.
2016-05-06 downloaded from the CCDC.
;
_cell_angle_alpha 115.622(11)
_cell_angle_beta 101.572(12)
_cell_angle_gamma 90.310(9)
_cell_formula_units_Z 8
_cell_length_a 16.837(2)
_cell_length_b 19.0230(16)
_cell_length_c 19.862(3)
_cell_measurement_reflns_used 8789
_cell_measurement_temperature 150(2)
_cell_measurement_theta_max 25.2030
_cell_measurement_theta_min 2.8890
_cell_volume 5588.8(13)
_computing_cell_refinement
;
CrysAlisPro, Agilent Technologies,
Version 1.171.37.35 (release 13-08-2014 CrysAlis171 .NET)
(compiled Aug 13 2014,18:06:01)
;
_computing_data_collection MAR
_computing_data_reduction
;
CrysAlisPro, Agilent Technologies,
Version 1.171.37.35 (release 13-08-2014 CrysAlis171 .NET)
(compiled Aug 13 2014,18:06:01)
;
_computing_molecular_graphics 'MERCURY (Macrae et al., 2008)'
_computing_publication_material
;

'MERCURY (Macrae et al., 2008), Platon (Spek, 2009)'



;
_computing_structure_refinement 'SHELXL-2014/7 (Sheldrick, 2014)'
_computing_structure_solution 'SHELXS-97 (Sheldrick, 1990)'
_diffrn_ambient_temperature 150(2)
_diffrn_measured_fraction_theta_full 0.958
_diffrn_measured_fraction_theta_max 0.947
_diffrn_measurement_device_type 'MAR345 image plate'
_diffrn_measurement_method '214 images, \D\F 1.2\% '
_diffrn_radiation_monochromator 'Xenocs Fox3D mirror'
_diffrn_radiation_source 'Rigaku UltraX 18 rotating anode'
_diffrn_radiation_type MoK\a
_diffrn_radiation_wavelength 0.71073
_diffrn_reflns_av_unetI/netI 0.0622
_diffrn_reflns_Laue_measured_fraction_full 0.958
_diffrn_reflns_Laue_measured_fraction_max 0.947
_diffrn_reflns_limit_h_max 19
_diffrn_reflns_limit_h_min -20
_diffrn_reflns_limit_k_max 22
_diffrn_reflns_limit_k_min -22
_diffrn_reflns_limit_l_max 23
_diffrn_reflns_limit_l_min -22
_diffrn_reflns_number 18953
_diffrn_reflns_point_group_measured_fraction_full 0.958
_diffrn_reflns_point_group_measured_fraction_max 0.947
_diffrn_reflns_theta_full 25.242
_diffrn_reflns_theta_max 25.389
_diffrn_reflns_theta_min 2.875
_exptl_absorpt_coefficient_mu 0.961
_exptl_absorpt_correction_T_max 1.00000
_exptl_absorpt_correction_T_min 0.87030
_exptl_absorpt_correction_type multi-scan
_exptl_absorpt_process_details
;
CrysAlisPro, Agilent Technologies,
Version 1.171.37.35 (release 13-08-2014 CrysAlis171 .NET)
(compiled Aug 13 2014,18:06:01)
Empirical absorption correction using spherical harmonics,
 implemented in SCALE3 ABSPACK scaling algorithm.
;
_exptl_crystal_colour orange
_exptl_crystal_density_diffrn 1.411
_exptl_crystal_description plate
_exptl_crystal_F_000 2448
_exptl_crystal_size_max 0.49
_exptl_crystal_size_mid 0.12
_exptl_crystal_size_min 0.05
_refine_diff_density_max 0.920
_refine_diff_density_min -0.850
_refine_diff_density_rms 0.107
_refine_ls_extinction_method none
_refine_ls_goodness_of_fit_ref 1.044
_refine_ls_hydrogen_treatment constr
_refine_ls_matrix_type full
_refine_ls_number_parameters 1406
_refine_ls_number_reflns 18953
_refine_ls_number_restraints 0
_refine_ls_restrained_S_all 1.044
_refine_ls_R_factor_all 0.0746
_refine_ls_R_factor_gt 0.0545
_refine_ls_shift/su_max 0.001
_refine_ls_shift/su_mean 0.000
_refine_ls_structure_factor_coef Fsqd
_refine_ls_weighting_details 'w=1/[\s^2^(Fo^2^)+(0.0614P)^2^+9.6458P] where P=(Fo^2^+2Fc^2^)/3'
_refine_ls_weighting_scheme calc
_refine_ls_wR_factor_gt 0.1353
_refine_ls_wR_factor_ref 0.1435
_reflns_Friedel_coverage 0.000
_reflns_number_gt 14338
_reflns_number_total 18953
_reflns_threshold_expression 'I > 2\s(I)'
_cod_data_source_file c6nj00833j1.cif
_cod_data_source_block 1
_cod_depositor_comments 'Adding full bibliography for 7055541--7055542.cif.'
_cod_original_cell_volume 5588.7(13)
_cod_database_code 7055541
_shelx_shelxl_version_number 2014/7
_shelx_space_group_comment
;
The symmetry employed for this shelxl refinement is uniquely defined
by the following loop, which should always be used as a source of
symmetry information in preference to the above space-group names.
They are only intended as comments.
;

loop_
_space_group_symop_operation_xyz
'x, y, z'
'-x, -y, -z'

loop_
_atom_site_label
_atom_site_type_symbol
_atom_site_fract_x
_atom_site_fract_y
_atom_site_fract_z
_atom_site_U_iso_or_equiv
_atom_site_adp_type
_atom_site_occupancy
_atom_site_site_symmetry_order
_atom_site_calc_flag
_atom_site_refinement_flags_posn
_atom_site_refinement_flags_adp
Cu1 Cu 0.80388(4) 0.98853(4) 0.33283(4) 0.01747(15) Uani 1 1 d . .
Cl2 Cl 0.89049(10) 1.10036(8) 0.40557(8) 0.0248(3) Uani 1 1 d . .
P3 P 0.78964(9) 0.95285(8) 0.21102(7) 0.0183(3) Uani 1 1 d . .
C4 C 0.6931(3) 0.8987(3) 0.1464(3) 0.0224(12) Uani 1 1 d . .
C5 C 0.6428(4) 0.8658(3) 0.1751(3) 0.0336(14) Uani 1 1 d . .
H5 H 0.6598 0.8705 0.2256 0.040 Uiso 1 1 calc R U
C6 C 0.5678(4) 0.8262(4) 0.1299(3) 0.0387(15) Uani 1 1 d . .
H6 H 0.5339 0.8034 0.1497 0.046 Uiso 1 1 calc R U
C7 C 0.5416(4) 0.8192(3) 0.0566(3) 0.0357(14) Uani 1 1 d . .
H7 H 0.4896 0.7926 0.0266 0.043 Uiso 1 1 calc R U
C8 C 0.5915(4) 0.8511(3) 0.0268(3) 0.0310(14) Uani 1 1 d . .
H8 H 0.5745 0.8464 -0.0237 0.037 Uiso 1 1 calc R U
C9 C 0.6666(4) 0.8900(4) 0.0725(3) 0.0275(13) Uani 1 1 d . .
H9 H 0.7012 0.9114 0.0521 0.033 Uiso 1 1 calc R U
C10 C 0.8039(3) 1.0278(3) 0.1787(3) 0.0207(11) Uani 1 1 d . .
C11 C 0.7788(4) 1.1012(3) 0.2162(3) 0.0312(13) Uani 1 1 d . .
H11 H 0.7561 1.1126 0.2594 0.037 Uiso 1 1 calc R U
C12 C 0.7864(4) 1.1583(3) 0.1914(3) 0.0361(14) Uani 1 1 d . .
H12 H 0.7686 1.2083 0.2176 0.043 Uiso 1 1 calc R U
C13 C 0.8193(4) 1.1429(3) 0.1294(3) 0.0313(13) Uani 1 1 d . .
H13 H 0.8246 1.1820 0.1124 0.038 Uiso 1 1 calc R U
C14 C 0.8449(3) 1.0696(3) 0.0916(3) 0.0294(13) Uani 1 1 d . .
H14 H 0.8676 1.0584 0.0483 0.035 Uiso 1 1 calc R U
C15 C 0.8375(3) 1.0130(3) 0.1163(3) 0.0253(12) Uani 1 1 d . .
H15 H 0.8557 0.9632 0.0902 0.030 Uiso 1 1 calc R U
C16 C 0.8668(3) 0.8881(3) 0.1763(3) 0.0192(11) Uani 1 1 d . .
C17 C 0.9488(3) 0.9181(3) 0.2108(3) 0.0270(12) Uani 1 1 d . .
H17 H 0.9617 0.9710 0.2486 0.032 Uiso 1 1 calc R U
C18 C 1.0108(3) 0.8718(3) 0.1908(3) 0.0282(12) Uani 1 1 d . .
H18 H 1.0660 0.8930 0.2139 0.034 Uiso 1 1 calc R U
C19 C 0.9921(4) 0.7934(4) 0.1362(3) 0.0332(14) Uani 1 1 d . .
H19 H 1.0346 0.7612 0.1220 0.040 Uiso 1 1 calc R U
C20 C 0.9116(4) 0.7629(3) 0.1030(3) 0.0307(13) Uani 1 1 d . .
H20 H 0.8987 0.7094 0.0669 0.037 Uiso 1 1 calc R U
C21 C 0.8489(4) 0.8110(3) 0.1225(3) 0.0276(13) Uani 1 1 d . .
H21 H 0.7937 0.7901 0.0984 0.033 Uiso 1 1 calc R U
N22 N 0.7094(3) 0.9775(3) 0.3805(2) 0.0185(10) Uani 1 1 d . .
C23 C 0.6444(4) 1.0185(3) 0.3854(3) 0.0226(13) Uani 1 1 d . .
H23 H 0.6389 1.0542 0.3634 0.027 Uiso 1 1 calc R U
C24 C 0.5855(4) 1.0103(4) 0.4212(3) 0.0299(14) Uani 1 1 d . .
H24 H 0.5393 1.0390 0.4230 0.036 Uiso 1 1 calc R U
C25 C 0.5949(4) 0.9599(3) 0.4543(3) 0.0243(13) Uani 1 1 d . .
H25 H 0.5552 0.9538 0.4799 0.029 Uiso 1 1 calc R U
C26 C 0.6619(4) 0.9180(3) 0.4505(3) 0.0231(13) Uani 1 1 d . .
H26 H 0.6696 0.8840 0.4744 0.028 Uiso 1 1 calc R U
C27 C 0.7177(3) 0.9266(3) 0.4112(3) 0.0177(12) Uani 1 1 d . .
C28 C 0.7902(3) 0.8830(3) 0.4028(3) 0.0163(11) Uani 1 1 d . .
N29 N 0.8411(3) 0.9028(2) 0.3681(2) 0.0173(10) Uani 1 1 d . .
C30 C 0.9065(3) 0.8638(3) 0.3566(3) 0.0175(12) Uani 1 1 d . .
H30 H 0.9421 0.8779 0.3319 0.021 Uiso 1 1 calc R U
C31 C 0.9274(4) 0.8038(3) 0.3778(3) 0.0199(12) Uani 1 1 d . .
C32 C 0.8738(4) 0.7849(3) 0.4141(3) 0.0227(12) Uani 1 1 d . .
H32 H 0.8840 0.7448 0.4302 0.027 Uiso 1 1 calc R U
C33 C 0.8064(4) 0.8243(3) 0.4264(3) 0.0224(13) Uani 1 1 d . .
H33 H 0.7701 0.8115 0.4513 0.027 Uiso 1 1 calc R U
C34 C 0.9988(4) 0.7625(3) 0.3598(3) 0.0209(12) Uani 1 1 d . .
C35 C 1.0219(4) 0.7482(3) 0.2923(3) 0.0268(14) Uani 1 1 d . .
H35 H 0.9897 0.7642 0.2573 0.032 Uiso 1 1 calc R U
C36 C 1.0904(4) 0.7113(3) 0.2747(3) 0.0299(14) Uani 1 1 d . .
H36 H 1.1043 0.7015 0.2276 0.036 Uiso 1 1 calc R U
C37 C 1.1392(4) 0.6882(4) 0.3252(4) 0.0330(15) Uani 1 1 d . .
H37 H 1.1869 0.6637 0.3135 0.040 Uiso 1 1 calc R U
C38 C 1.1173(4) 0.7016(3) 0.3930(3) 0.0263(13) Uani 1 1 d . .
H38 H 1.1499 0.6856 0.4278 0.032 Uiso 1 1 calc R U
C39 C 1.0488(4) 0.7380(3) 0.4105(3) 0.0239(13) Uani 1 1 d . .
H39 H 1.0347 0.7467 0.4572 0.029 Uiso 1 1 calc R U
Cu41 Cu 0.85918(4) 0.49662(4) 0.33671(4) 0.01940(16) Uani 1 1 d . .
Cl42 Cl 0.80741(9) 0.60634(8) 0.41206(8) 0.0262(3) Uani 1 1 d . .
P43 P 0.81217(8) 0.45876(8) 0.21432(7) 0.0198(3) Uani 1 1 d . .
C44 C 0.7192(3) 0.3926(3) 0.1807(3) 0.0192(11) Uani 1 1 d . .
C45 C 0.7105(4) 0.3142(3) 0.1272(3) 0.0272(13) Uani 1 1 d . .
H45 H 0.7542 0.2934 0.1034 0.033 Uiso 1 1 calc R U
C46 C 0.6408(4) 0.2667(3) 0.1084(3) 0.0331(14) Uani 1 1 d . .
H46 H 0.6364 0.2132 0.0721 0.040 Uiso 1 1 calc R U
C47 C 0.5763(4) 0.2963(3) 0.1421(3) 0.0310(13) Uani 1 1 d . .
H47 H 0.5273 0.2635 0.1284 0.037 Uiso 1 1 calc R U
C48 C 0.5832(3) 0.3738(3) 0.1958(3) 0.0291(12) Uani 1 1 d . .
H48 H 0.5392 0.3942 0.2192 0.035 Uiso 1 1 calc R U
C49 C 0.6548(3) 0.4215(3) 0.2154(3) 0.0250(12) Uani 1 1 d . .
H49 H 0.6599 0.4746 0.2528 0.030 Uiso 1 1 calc R U
C50 C 0.7796(3) 0.5320(3) 0.1805(3) 0.0206(11) Uani 1 1 d . .
C51 C 0.7162(3) 0.5141(3) 0.1159(3) 0.0247(12) Uani 1 1 d . .
H51 H 0.6872 0.4632 0.0894 0.030 Uiso 1 1 calc R U
C52 C 0.6959(3) 0.5706(3) 0.0907(3) 0.0310(13) Uani 1 1 d . .
H52 H 0.6525 0.5584 0.0473 0.037 Uiso 1 1 calc R U
C53 C 0.7379(4) 0.6436(3) 0.1277(3) 0.0313(13) Uani 1 1 d . .
H53 H 0.7245 0.6817 0.1094 0.038 Uiso 1 1 calc R U
C54 C 0.8005(4) 0.6620(3) 0.1923(3) 0.0376(15) Uani 1 1 d . .
H54 H 0.8291 0.7130 0.2185 0.045 Uiso 1 1 calc R U
C55 C 0.8213(4) 0.6067(3) 0.2186(3) 0.0304(13) Uani 1 1 d . .
H55 H 0.8640 0.6196 0.2626 0.036 Uiso 1 1 calc R U
C56 C 0.8775(3) 0.4034(3) 0.1501(3) 0.0247(12) Uani 1 1 d . .
C57 C 0.8681(4) 0.3951(4) 0.0758(3) 0.0310(14) Uani 1 1 d . .
H57 H 0.8253 0.4179 0.0558 0.037 Uiso 1 1 calc R U
C58 C 0.9195(4) 0.3545(4) 0.0314(3) 0.0340(15) Uani 1 1 d . .
H58 H 0.9124 0.3491 -0.0193 0.041 Uiso 1 1 calc R U
C59 C 0.9820(4) 0.3213(4) 0.0596(3) 0.0365(14) Uani 1 1 d . .
H59 H 1.0181 0.2935 0.0285 0.044 Uiso 1 1 calc R U
C60 C 0.9924(4) 0.3280(4) 0.1331(3) 0.0396(15) Uani 1 1 d . .
H60 H 1.0353 0.3049 0.1525 0.048 Uiso 1 1 calc R U
C61 C 0.9402(3) 0.3685(3) 0.1777(3) 0.0315(13) Uani 1 1 d . .
H61 H 0.9468 0.3728 0.2280 0.038 Uiso 1 1 calc R U
N62 N 0.9788(3) 0.4850(3) 0.3787(2) 0.0203(10) Uani 1 1 d . .
C63 C 1.0456(4) 0.5245(3) 0.3812(3) 0.0261(13) Uani 1 1 d . .
H63 H 1.0393 0.5618 0.3611 0.031 Uiso 1 1 calc R U
C64 C 1.1245(4) 0.5144(3) 0.4116(3) 0.0255(13) Uani 1 1 d . .
H64 H 1.1705 0.5428 0.4108 0.031 Uiso 1 1 calc R U
C65 C 1.1337(4) 0.4625(4) 0.4428(3) 0.0298(14) Uani 1 1 d . .
H65 H 1.1865 0.4562 0.4660 0.036 Uiso 1 1 calc R U
C66 C 1.0658(4) 0.4191(3) 0.4404(3) 0.0219(13) Uani 1 1 d . .
H66 H 1.0713 0.3819 0.4606 0.026 Uiso 1 1 calc R U
C67 C 0.9891(3) 0.4316(3) 0.4075(3) 0.0169(12) Uani 1 1 d . .
C68 C 0.9131(3) 0.3873(3) 0.4008(3) 0.0178(12) Uani 1 1 d . .
N69 N 0.8434(3) 0.4080(3) 0.3707(2) 0.0178(10) Uani 1 1 d . .
C70 C 0.7721(4) 0.3705(3) 0.3625(3) 0.0189(12) Uani 1 1 d . .
H70 H 0.7232 0.3868 0.3429 0.023 Uiso 1 1 calc R U
C71 C 0.7670(3) 0.3089(3) 0.3814(3) 0.0178(11) Uani 1 1 d . .
C72 C 0.8380(4) 0.2870(3) 0.4123(3) 0.0214(12) Uani 1 1 d . .
H72 H 0.8361 0.2456 0.4267 0.026 Uiso 1 1 calc R U
C73 C 0.9122(3) 0.3266(3) 0.4219(3) 0.0207(12) Uani 1 1 d . .
H73 H 0.9618 0.3123 0.4427 0.025 Uiso 1 1 calc R U
C74 C 0.6845(4) 0.2675(3) 0.3666(3) 0.0204(12) Uani 1 1 d . .
C75 C 0.6257(4) 0.2545(3) 0.3006(3) 0.0279(14) Uani 1 1 d . .
H75 H 0.6381 0.2720 0.2654 0.033 Uiso 1 1 calc R U
C76 C 0.5494(4) 0.2164(4) 0.2864(4) 0.0347(15) Uani 1 1 d . .
H76 H 0.5093 0.2083 0.2419 0.042 Uiso 1 1 calc R U
C77 C 0.5320(4) 0.1902(3) 0.3373(4) 0.0297(15) Uani 1 1 d . .
H77 H 0.4806 0.1625 0.3270 0.036 Uiso 1 1 calc R U
C78 C 0.5894(4) 0.2045(3) 0.4030(4) 0.0318(15) Uani 1 1 d . .
H78 H 0.5764 0.1885 0.4389 0.038 Uiso 1 1 calc R U
C79 C 0.6660(4) 0.2420(3) 0.4174(3) 0.0273(14) Uani 1 1 d . .
H79 H 0.7056 0.2502 0.4622 0.033 Uiso 1 1 calc R U
Cu81 Cu 0.35254(4) 0.47537(4) 0.31475(4) 0.01982(16) Uani 1 1 d . .
Cl82 Cl 0.31390(9) 0.59404(8) 0.38781(8) 0.0258(3) Uani 1 1 d . .
P83 P 0.31084(9) 0.42265(8) 0.18964(8) 0.0204(3) Uani 1 1 d . .
C84 C 0.2827(3) 0.3159(3) 0.1489(3) 0.0208(11) Uani 1 1 d . .
C85 C 0.3369(3) 0.2728(3) 0.1761(3) 0.0288(12) Uani 1 1 d . .
H85 H 0.3871 0.2983 0.2112 0.035 Uiso 1 1 calc R U
C86 C 0.3173(4) 0.1932(3) 0.1520(3) 0.0329(13) Uani 1 1 d . .
H86 H 0.3541 0.1640 0.1697 0.039 Uiso 1 1 calc R U
C87 C 0.2428(4) 0.1570(3) 0.1015(3) 0.0371(15) Uani 1 1 d . .
H87 H 0.2286 0.1028 0.0855 0.044 Uiso 1 1 calc R U
C88 C 0.1898(4) 0.1981(4) 0.0746(4) 0.0375(15) Uani 1 1 d . .
H88 H 0.1394 0.1725 0.0399 0.045 Uiso 1 1 calc R U
C89 C 0.2099(4) 0.2782(3) 0.0982(3) 0.0305(14) Uani 1 1 d . .
H89 H 0.1732 0.3066 0.0792 0.037 Uiso 1 1 calc R U
C90 C 0.2204(3) 0.4571(3) 0.1488(3) 0.0249(12) Uani 1 1 d . .
C91 C 0.1633(3) 0.4866(3) 0.1927(3) 0.0316(13) Uani 1 1 d . .
H91 H 0.1721 0.4896 0.2427 0.038 Uiso 1 1 calc R U
C92 C 0.0930(4) 0.5116(4) 0.1635(4) 0.0434(17) Uani 1 1 d . .
H92 H 0.0531 0.5299 0.1932 0.052 Uiso 1 1 calc R U
C93 C 0.0804(4) 0.5105(4) 0.0922(4) 0.0422(16) Uani 1 1 d . .
H93 H 0.0329 0.5292 0.0735 0.051 Uiso 1 1 calc R U
C94 C 0.1371(4) 0.4819(4) 0.0483(4) 0.0407(16) Uani 1 1 d . .
H94 H 0.1288 0.4807 -0.0009 0.049 Uiso 1 1 calc R U
C95 C 0.2066(3) 0.4546(4) 0.0762(3) 0.0345(14) Uani 1 1 d . .
H95 H 0.2451 0.4341 0.0454 0.041 Uiso 1 1 calc R U
C96 C 0.3843(3) 0.4303(3) 0.1367(3) 0.0247(12) Uani 1 1 d . .
C97 C 0.3961(3) 0.3709(3) 0.0698(3) 0.0264(13) Uani 1 1 d . .
H97 H 0.3643 0.3217 0.0485 0.032 Uiso 1 1 calc R U
C98 C 0.4532(4) 0.3814(4) 0.0331(3) 0.0342(15) Uani 1 1 d . .
H98 H 0.4621 0.3394 -0.0121 0.041 Uiso 1 1 calc R U
C99 C 0.4969(4) 0.4533(4) 0.0626(4) 0.0379(15) Uani 1 1 d . .
H99 H 0.5348 0.4613 0.0364 0.045 Uiso 1 1 calc R U
C100 C 0.4868(4) 0.5141(4) 0.1295(4) 0.0410(16) Uani 1 1 d . .
H100 H 0.5185 0.5632 0.1497 0.049 Uiso 1 1 calc R U
C101 C 0.4305(4) 0.5036(4) 0.1675(3) 0.0361(14) Uani 1 1 d . .
H101 H 0.4232 0.5453 0.2137 0.043 Uiso 1 1 calc R U
N102 N 0.4698(3) 0.4676(3) 0.3681(2) 0.0188(10) Uani 1 1 d . .
C103 C 0.5388(4) 0.5106(3) 0.3788(3) 0.0232(13) Uani 1 1 d . .
H103 H 0.5359 0.5458 0.3562 0.028 Uiso 1 1 calc R U
C104 C 0.6140(4) 0.5073(3) 0.4206(3) 0.0273(14) Uani 1 1 d . .
H104 H 0.6612 0.5381 0.4253 0.033 Uiso 1 1 calc R U
C105 C 0.6181(4) 0.4576(4) 0.4553(3) 0.0267(14) Uani 1 1 d . .
H105 H 0.6683 0.4541 0.4850 0.032 Uiso 1 1 calc R U
C106 C 0.5480(4) 0.4132(3) 0.4462(3) 0.0215(13) Uani 1 1 d . .
H106 H 0.5494 0.3791 0.4698 0.026 Uiso 1 1 calc R U
C107 C 0.4758(4) 0.4191(3) 0.4022(3) 0.0182(12) Uani 1 1 d . .
C108 C 0.3979(3) 0.3731(3) 0.3896(3) 0.0187(12) Uani 1 1 d . .
N109 N 0.3308(3) 0.3929(2) 0.3543(2) 0.0164(10) Uani 1 1 d . .
C110 C 0.2578(4) 0.3536(3) 0.3394(3) 0.0221(12) Uani 1 1 d . .
H110 H 0.2110 0.3686 0.3151 0.027 Uiso 1 1 calc R U
C111 C 0.2477(4) 0.2923(3) 0.3578(3) 0.0226(13) Uani 1 1 d . .
C112 C 0.3176(4) 0.2729(3) 0.3953(3) 0.0260(13) Uani 1 1 d . .
H112 H 0.3133 0.2319 0.4100 0.031 Uiso 1 1 calc R U
C113 C 0.3932(4) 0.3134(3) 0.4109(3) 0.0249(13) Uani 1 1 d . .
H113 H 0.4409 0.3002 0.4358 0.030 Uiso 1 1 calc R U
C114 C 0.1651(4) 0.2517(3) 0.3391(3) 0.0252(13) Uani 1 1 d . .
C115 C 0.1086(4) 0.2416(3) 0.2732(3) 0.0300(14) Uani 1 1 d . .
H115 H 0.1239 0.2590 0.2390 0.036 Uiso 1 1 calc R U
C116 C 0.0295(4) 0.2061(4) 0.2567(4) 0.0385(16) Uani 1 1 d . .
H116 H -0.0094 0.2006 0.2124 0.046 Uiso 1 1 calc R U
C117 C 0.0092(4) 0.1792(3) 0.3060(4) 0.0374(17) Uani 1 1 d . .
H117 H -0.0436 0.1532 0.2947 0.045 Uiso 1 1 calc R U
C118 C 0.0650(4) 0.1897(3) 0.3717(4) 0.0350(16) Uani 1 1 d . .
H118 H 0.0500 0.1721 0.4059 0.042 Uiso 1 1 calc R U
C119 C 0.1432(4) 0.2258(3) 0.3881(4) 0.0306(14) Uani 1 1 d . .
H119 H 0.1814 0.2326 0.4332 0.037 Uiso 1 1 calc R U
Cu21 Cu 0.69428(4) 0.02055(4) 0.68542(4) 0.02000(16) Uani 1 1 d . .
Cl22 Cl 0.61524(10) -0.09530(8) 0.61025(8) 0.0261(3) Uani 1 1 d . .
P123 P 0.71482(9) 0.07473(8) 0.81055(8) 0.0207(3) Uani 1 1 d . .
C124 C 0.6454(3) 0.0409(3) 0.8524(3) 0.0216(11) Uani 1 1 d . .
C125 C 0.6669(4) 0.0448(3) 0.9254(3) 0.0312(13) Uani 1 1 d . .
H125 H 0.7203 0.0659 0.9559 0.037 Uiso 1 1 calc R U
C126 C 0.6110(4) 0.0182(4) 0.9538(4) 0.0380(15) Uani 1 1 d . .
H126 H 0.6254 0.0212 1.0038 0.046 Uiso 1 1 calc R U
C127 C 0.5332(4) -0.0131(4) 0.9080(4) 0.0439(17) Uani 1 1 d . .
H127 H 0.4947 -0.0317 0.9270 0.053 Uiso 1 1 calc R U
C128 C 0.5115(4) -0.0174(4) 0.8363(4) 0.0431(16) Uani 1 1 d . .
H128 H 0.4580 -0.0385 0.8063 0.052 Uiso 1 1 calc R U
C129 C 0.5671(3) 0.0090(3) 0.8067(3) 0.0321(13) Uani 1 1 d . .
H129 H 0.5522 0.0054 0.7565 0.038 Uiso 1 1 calc R U
C130 C 0.8143(3) 0.0682(3) 0.8643(3) 0.0236(12) Uani 1 1 d . .
C131 C 0.8484(4) -0.0032(3) 0.8356(3) 0.0319(13) Uani 1 1 d . .
H131 H 0.8198 -0.0457 0.7896 0.038 Uiso 1 1 calc R U
C132 C 0.9231(4) -0.0124(4) 0.8735(4) 0.0443(17) Uani 1 1 d . .
H132 H 0.9447 -0.0615 0.8535 0.053 Uiso 1 1 calc R U
C133 C 0.9666(4) 0.0485(4) 0.9397(4) 0.0372(14) Uani 1 1 d . .
H133 H 1.0184 0.0420 0.9646 0.045 Uiso 1 1 calc R U
C134 C 0.9343(4) 0.1193(4) 0.9695(3) 0.0318(14) Uani 1 1 d . .
H134 H 0.9633 0.1612 1.0159 0.038 Uiso 1 1 calc R U
C135 C 0.8588(4) 0.1294(3) 0.9315(3) 0.0266(13) Uani 1 1 d . .
H135 H 0.8376 0.1787 0.9519 0.032 Uiso 1 1 calc R U
C136 C 0.7070(3) 0.1807(3) 0.8504(3) 0.0239(11) Uani 1 1 d . .
C137 C 0.6607(4) 0.2196(4) 0.9028(3) 0.0316(14) Uani 1 1 d . .
H137 H 0.6342 0.1917 0.9231 0.038 Uiso 1 1 calc R U
C138 C 0.6520(4) 0.2990(3) 0.9264(4) 0.0393(15) Uani 1 1 d . .
H138 H 0.6191 0.3245 0.9618 0.047 Uiso 1 1 calc R U
C139 C 0.6914(4) 0.3404(3) 0.8979(4) 0.0375(15) Uani 1 1 d . .
H139 H 0.6856 0.3946 0.9138 0.045 Uiso 1 1 calc R U
C140 C 0.7391(4) 0.3030(3) 0.8465(3) 0.0351(14) Uani 1 1 d . .
H140 H 0.7671 0.3316 0.8276 0.042 Uiso 1 1 calc R U
C141 C 0.7462(3) 0.2240(3) 0.8225(3) 0.0276(12) Uani 1 1 d . .
H141 H 0.7783 0.1985 0.7863 0.033 Uiso 1 1 calc R U
N142 N 0.7885(3) 0.0286(3) 0.6345(2) 0.0182(10) Uani 1 1 d . .
C143 C 0.8530(4) -0.0136(3) 0.6284(3) 0.0234(13) Uani 1 1 d . .
H143 H 0.8592 -0.0481 0.6517 0.028 Uiso 1 1 calc R U
C144 C 0.9102(4) -0.0085(3) 0.5896(3) 0.0258(13) Uani 1 1 d . .
H144 H 0.9558 -0.0380 0.5869 0.031 Uiso 1 1 calc R U
C145 C 0.8995(4) 0.0408(3) 0.5545(3) 0.0245(13) Uani 1 1 d . .
H145 H 0.9374 0.0450 0.5265 0.029 Uiso 1 1 calc R U
C146 C 0.8335(4) 0.0839(3) 0.5605(3) 0.0237(13) Uani 1 1 d . .
H146 H 0.8256 0.1178 0.5365 0.028 Uiso 1 1 calc R U
C147 C 0.7790(3) 0.0777(3) 0.6015(3) 0.0176(12) Uani 1 1 d . .
C148 C 0.7069(4) 0.1219(3) 0.6116(3) 0.0185(12) Uani 1 1 d . .
N149 N 0.6545(3) 0.1012(2) 0.6444(2) 0.0176(10) Uani 1 1 d . .
C150 C 0.5897(4) 0.1412(3) 0.6567(3) 0.0207(12) Uani 1 1 d . .
H150 H 0.5532 0.1265 0.6803 0.025 Uiso 1 1 calc R U
C151 C 0.5711(4) 0.2027(3) 0.6378(3) 0.0219(12) Uani 1 1 d . .
C152 C 0.6260(4) 0.2236(3) 0.6045(3) 0.0295(14) Uani 1 1 d . .
H152 H 0.6177 0.2660 0.5916 0.035 Uiso 1 1 calc R U
C153 C 0.6921(4) 0.1829(3) 0.5902(3) 0.0265(13) Uani 1 1 d . .
H153 H 0.7286 0.1960 0.5655 0.032 Uiso 1 1 calc R U
C154 C 0.4987(4) 0.2439(3) 0.6551(4) 0.0261(14) Uani 1 1 d . .
C155 C 0.4717(4) 0.2551(4) 0.7195(4) 0.0345(15) Uani 1 1 d . .
H155 H 0.5014 0.2383 0.7549 0.041 Uiso 1 1 calc R U
C156 C 0.4014(5) 0.2909(4) 0.7330(4) 0.0424(17) Uani 1 1 d . .
H156 H 0.3836 0.2984 0.7778 0.051 Uiso 1 1 calc R U
C157 C 0.3560(5) 0.3162(4) 0.6821(4) 0.0430(18) Uani 1 1 d . .
H157 H 0.3072 0.3397 0.6915 0.052 Uiso 1 1 calc R U
C158 C 0.3837(4) 0.3061(3) 0.6177(4) 0.0351(16) Uani 1 1 d . .
H158 H 0.3545 0.3245 0.5833 0.042 Uiso 1 1 calc R U
C159 C 0.4527(4) 0.2700(3) 0.6031(4) 0.0326(15) Uani 1 1 d . .
H159 H 0.4702 0.2623 0.5580 0.039 Uiso 1 1 calc R U

loop_
_atom_site_aniso_label
_atom_site_aniso_U_11
_atom_site_aniso_U_22
_atom_site_aniso_U_33
_atom_site_aniso_U_23
_atom_site_aniso_U_13
_atom_site_aniso_U_12
Cu1 0.0176(3) 0.0206(3) 0.0187(3) 0.0118(3) 0.0064(2) 0.0016(3)
Cl2 0.0286(7) 0.0203(6) 0.0274(7) 0.0118(6) 0.0076(6) -0.0026(5)
P3 0.0177(7) 0.0257(7) 0.0153(6) 0.0122(6) 0.0047(5) 0.0010(5)
C4 0.019(3) 0.024(3) 0.021(3) 0.006(2) 0.007(2) 0.001(2)
C5 0.037(3) 0.043(4) 0.021(3) 0.015(3) 0.004(2) -0.010(3)
C6 0.031(3) 0.051(4) 0.030(3) 0.013(3) 0.008(3) -0.018(3)
C7 0.021(3) 0.041(4) 0.034(3) 0.010(3) 0.001(2) -0.010(3)
C8 0.031(3) 0.038(3) 0.020(3) 0.010(3) 0.003(2) -0.006(3)
C9 0.022(3) 0.040(3) 0.024(3) 0.017(3) 0.005(2) 0.000(2)
C10 0.018(3) 0.022(3) 0.023(3) 0.013(2) 0.002(2) 0.002(2)
C11 0.038(3) 0.039(3) 0.023(3) 0.017(3) 0.013(2) 0.011(3)
C12 0.051(4) 0.025(3) 0.033(3) 0.012(3) 0.011(3) 0.015(3)
C13 0.032(3) 0.037(3) 0.034(3) 0.024(3) 0.009(3) 0.006(3)
C14 0.030(3) 0.039(3) 0.027(3) 0.019(3) 0.012(2) 0.006(2)
C15 0.031(3) 0.030(3) 0.021(3) 0.013(2) 0.016(2) 0.009(2)
C16 0.021(3) 0.022(3) 0.022(2) 0.014(2) 0.010(2) 0.002(2)
C17 0.029(3) 0.029(3) 0.026(3) 0.014(2) 0.007(2) 0.004(2)
C18 0.021(3) 0.042(3) 0.030(3) 0.022(3) 0.007(2) 0.003(2)
C19 0.037(3) 0.049(4) 0.028(3) 0.025(3) 0.018(3) 0.017(3)
C20 0.044(4) 0.023(3) 0.030(3) 0.013(3) 0.018(3) 0.008(3)
C21 0.030(3) 0.026(3) 0.029(3) 0.014(3) 0.008(2) -0.002(2)
N22 0.016(2) 0.024(2) 0.018(2) 0.0103(19) 0.0045(17) 0.0008(18)
C23 0.019(3) 0.031(3) 0.022(3) 0.013(2) 0.010(2) 0.005(2)
C24 0.025(3) 0.031(3) 0.030(3) 0.008(3) 0.014(3) 0.009(3)
C25 0.024(3) 0.028(3) 0.022(3) 0.009(2) 0.011(2) -0.004(2)
C26 0.024(3) 0.021(3) 0.022(3) 0.008(2) 0.005(2) -0.001(2)
C27 0.016(3) 0.024(3) 0.012(2) 0.009(2) 0.001(2) -0.008(2)
C28 0.017(3) 0.018(3) 0.012(2) 0.006(2) 0.0000(19) -0.004(2)
N29 0.015(2) 0.017(2) 0.021(2) 0.0093(19) 0.0032(17) -0.0004(17)
C30 0.017(3) 0.018(3) 0.021(3) 0.012(2) 0.003(2) 0.001(2)
C31 0.020(3) 0.020(3) 0.018(3) 0.010(2) -0.001(2) -0.006(2)
C32 0.029(3) 0.026(3) 0.021(3) 0.018(2) 0.004(2) 0.000(2)
C33 0.022(3) 0.026(3) 0.020(3) 0.013(2) 0.001(2) -0.006(2)
C34 0.018(3) 0.018(3) 0.027(3) 0.014(2) 0.000(2) 0.001(2)
C35 0.026(3) 0.030(3) 0.031(3) 0.020(3) 0.006(2) 0.006(2)
C36 0.025(3) 0.035(3) 0.031(3) 0.014(3) 0.010(2) 0.007(3)
C37 0.025(3) 0.027(3) 0.037(3) 0.006(3) 0.003(3) 0.002(2)
C38 0.024(3) 0.020(3) 0.036(3) 0.017(2) -0.001(2) 0.002(2)
C39 0.031(3) 0.018(3) 0.024(3) 0.013(2) -0.001(2) 0.001(2)
Cu41 0.0180(3) 0.0234(3) 0.0204(3) 0.0136(3) 0.0030(3) 0.0019(3)
Cl42 0.0247(7) 0.0237(7) 0.0327(7) 0.0148(6) 0.0065(6) 0.0069(5)
P43 0.0182(7) 0.0255(7) 0.0175(6) 0.0118(6) 0.0026(5) 0.0028(6)
C44 0.023(3) 0.021(3) 0.012(2) 0.008(2) -0.0006(19) 0.002(2)
C45 0.027(3) 0.034(3) 0.026(3) 0.019(3) 0.004(2) 0.004(3)
C46 0.041(4) 0.028(3) 0.026(3) 0.013(3) -0.003(3) -0.002(3)
C47 0.032(3) 0.036(3) 0.028(3) 0.021(3) -0.003(2) -0.009(3)
C48 0.022(3) 0.041(3) 0.027(3) 0.019(3) 0.003(2) 0.002(2)
C49 0.022(3) 0.029(3) 0.025(3) 0.014(2) 0.000(2) 0.000(2)
C50 0.020(3) 0.027(3) 0.018(2) 0.012(2) 0.006(2) 0.002(2)
C51 0.023(3) 0.032(3) 0.025(3) 0.019(3) 0.002(2) 0.000(2)
C52 0.023(3) 0.041(3) 0.033(3) 0.023(3) 0.001(2) -0.003(2)
C53 0.040(4) 0.032(3) 0.033(3) 0.025(3) 0.006(3) 0.005(3)
C54 0.048(4) 0.025(3) 0.037(3) 0.015(3) -0.001(3) -0.010(3)
C55 0.037(3) 0.030(3) 0.020(3) 0.012(2) -0.002(2) -0.006(2)
C56 0.023(3) 0.026(3) 0.026(3) 0.012(2) 0.007(2) 0.003(2)
C57 0.034(4) 0.034(3) 0.027(3) 0.015(3) 0.007(3) 0.004(3)
C58 0.051(4) 0.036(4) 0.018(3) 0.013(3) 0.013(3) 0.009(3)
C59 0.033(3) 0.042(4) 0.031(3) 0.010(3) 0.015(3) 0.003(3)
C60 0.037(4) 0.050(4) 0.034(3) 0.019(3) 0.009(3) 0.020(3)
C61 0.031(3) 0.039(3) 0.025(3) 0.015(3) 0.007(2) 0.010(3)
N62 0.018(2) 0.026(2) 0.017(2) 0.010(2) 0.0007(18) 0.0002(19)
C63 0.024(3) 0.029(3) 0.028(3) 0.015(3) 0.007(2) 0.001(2)
C64 0.019(3) 0.025(3) 0.028(3) 0.007(2) 0.008(2) 0.001(2)
C65 0.011(3) 0.040(3) 0.027(3) 0.008(3) -0.002(2) 0.005(2)
C66 0.025(3) 0.025(3) 0.017(2) 0.010(2) 0.004(2) 0.008(2)
C67 0.016(3) 0.021(3) 0.011(2) 0.004(2) 0.003(2) -0.001(2)
C68 0.020(3) 0.024(3) 0.011(2) 0.009(2) 0.004(2) 0.005(2)
N69 0.019(3) 0.025(2) 0.019(2) 0.0170(19) 0.0086(18) 0.0065(19)
C70 0.019(3) 0.023(3) 0.018(3) 0.010(2) 0.009(2) 0.005(2)
C71 0.022(3) 0.017(3) 0.013(2) 0.003(2) 0.008(2) 0.002(2)
C72 0.030(3) 0.019(3) 0.021(3) 0.011(2) 0.013(2) 0.007(2)
C73 0.016(3) 0.028(3) 0.022(3) 0.015(2) 0.004(2) 0.008(2)
C74 0.025(3) 0.012(3) 0.024(3) 0.006(2) 0.010(2) 0.007(2)
C75 0.029(4) 0.028(3) 0.030(3) 0.014(3) 0.012(3) 0.000(3)
C76 0.032(4) 0.030(3) 0.035(3) 0.009(3) 0.006(3) -0.004(3)
C77 0.029(4) 0.017(3) 0.045(4) 0.011(3) 0.021(3) 0.003(2)
C78 0.043(4) 0.027(3) 0.035(3) 0.015(3) 0.025(3) 0.000(3)
C79 0.036(4) 0.020(3) 0.029(3) 0.011(2) 0.014(3) 0.004(2)
Cu81 0.0203(4) 0.0210(3) 0.0201(3) 0.0120(3) 0.0020(3) 0.0007(3)
Cl82 0.0257(7) 0.0209(6) 0.0312(7) 0.0131(6) 0.0037(6) 0.0034(6)
P83 0.0180(7) 0.0253(7) 0.0183(6) 0.0120(6) -0.0004(5) 0.0001(6)
C84 0.023(3) 0.021(3) 0.020(2) 0.008(2) 0.010(2) 0.000(2)
C85 0.029(3) 0.030(3) 0.026(3) 0.011(2) 0.006(2) 0.003(2)
C86 0.038(4) 0.029(3) 0.035(3) 0.016(3) 0.009(3) 0.004(3)
C87 0.052(4) 0.020(3) 0.038(3) 0.007(3) 0.022(3) 0.001(3)
C88 0.028(3) 0.037(4) 0.042(4) 0.014(3) 0.004(3) -0.007(3)
C89 0.026(3) 0.034(3) 0.035(3) 0.019(3) 0.006(3) 0.004(3)
C90 0.025(3) 0.018(3) 0.025(3) 0.007(2) -0.002(2) 0.001(2)
C91 0.030(3) 0.032(3) 0.026(3) 0.009(3) 0.000(2) 0.006(2)
C92 0.028(3) 0.032(4) 0.051(4) 0.005(3) 0.001(3) 0.007(3)
C93 0.033(4) 0.042(4) 0.050(4) 0.028(3) -0.011(3) 0.004(3)
C94 0.037(4) 0.046(4) 0.045(4) 0.030(3) -0.001(3) -0.003(3)
C95 0.024(3) 0.052(4) 0.038(3) 0.032(3) 0.000(2) 0.001(3)
C96 0.020(3) 0.032(3) 0.027(3) 0.018(3) 0.003(2) 0.002(2)
C97 0.020(3) 0.033(3) 0.033(3) 0.022(3) 0.003(2) 0.001(2)
C98 0.030(4) 0.046(4) 0.032(3) 0.021(3) 0.006(3) 0.009(3)
C99 0.026(3) 0.059(4) 0.046(4) 0.040(4) 0.007(3) 0.002(3)
C100 0.031(3) 0.043(4) 0.057(4) 0.033(3) 0.000(3) -0.008(3)
C101 0.033(3) 0.038(4) 0.036(3) 0.018(3) 0.002(3) -0.005(3)
N102 0.017(2) 0.020(2) 0.017(2) 0.0059(19) 0.0037(17) -0.0004(18)
C103 0.028(3) 0.021(3) 0.021(3) 0.009(2) 0.008(2) 0.002(2)
C104 0.021(3) 0.029(3) 0.029(3) 0.010(3) 0.008(2) 0.002(2)
C105 0.016(3) 0.035(3) 0.023(3) 0.009(3) -0.001(2) 0.006(2)
C106 0.028(3) 0.019(3) 0.020(3) 0.011(2) 0.005(2) 0.006(2)
C107 0.020(3) 0.021(3) 0.015(2) 0.009(2) 0.005(2) 0.003(2)
C108 0.021(3) 0.023(3) 0.015(2) 0.009(2) 0.008(2) 0.004(2)
N109 0.019(2) 0.019(2) 0.018(2) 0.0125(18) 0.0064(17) 0.0025(18)
C110 0.017(3) 0.030(3) 0.025(3) 0.017(2) 0.005(2) 0.003(2)
C111 0.026(3) 0.024(3) 0.025(3) 0.012(2) 0.017(2) 0.007(2)
C112 0.028(3) 0.026(3) 0.036(3) 0.021(3) 0.016(3) 0.005(2)
C113 0.028(3) 0.026(3) 0.026(3) 0.016(2) 0.008(2) 0.010(2)
C114 0.022(3) 0.019(3) 0.037(3) 0.013(3) 0.012(3) 0.007(2)
C115 0.029(4) 0.027(3) 0.036(3) 0.014(3) 0.011(3) 0.000(3)
C116 0.027(4) 0.036(4) 0.040(3) 0.010(3) 0.000(3) -0.010(3)
C117 0.030(4) 0.017(3) 0.061(4) 0.007(3) 0.025(3) -0.003(2)
C118 0.029(4) 0.023(3) 0.061(4) 0.018(3) 0.029(3) 0.002(3)
C119 0.034(4) 0.025(3) 0.040(3) 0.018(3) 0.016(3) 0.011(3)
Cu21 0.0229(4) 0.0204(3) 0.0226(3) 0.0133(3) 0.0087(3) 0.0029(3)
Cl22 0.0293(8) 0.0204(6) 0.0327(7) 0.0134(6) 0.0122(6) -0.0004(6)
P123 0.0232(7) 0.0251(7) 0.0205(7) 0.0145(6) 0.0091(6) 0.0019(6)
C124 0.026(3) 0.019(3) 0.024(3) 0.010(2) 0.014(2) 0.005(2)
C125 0.037(3) 0.034(3) 0.028(3) 0.016(3) 0.012(2) 0.005(3)
C126 0.052(4) 0.044(4) 0.037(3) 0.027(3) 0.028(3) 0.009(3)
C127 0.053(4) 0.031(3) 0.058(4) 0.018(3) 0.039(4) 0.002(3)
C128 0.040(4) 0.038(4) 0.041(4) 0.006(3) 0.012(3) -0.012(3)
C129 0.032(3) 0.035(3) 0.026(3) 0.008(3) 0.013(2) -0.005(3)
C130 0.029(3) 0.023(3) 0.029(3) 0.017(2) 0.017(2) 0.006(2)
C131 0.035(3) 0.031(3) 0.035(3) 0.017(3) 0.014(3) 0.010(3)
C132 0.046(4) 0.051(4) 0.057(4) 0.037(4) 0.027(3) 0.027(3)
C133 0.025(3) 0.055(4) 0.051(4) 0.037(3) 0.017(3) 0.016(3)
C134 0.032(3) 0.048(4) 0.027(3) 0.028(3) 0.005(2) -0.003(3)
C135 0.031(3) 0.029(3) 0.025(3) 0.014(3) 0.011(2) 0.006(2)
C136 0.021(3) 0.029(3) 0.023(3) 0.013(2) 0.007(2) 0.003(2)
C137 0.028(3) 0.037(4) 0.034(3) 0.018(3) 0.010(3) 0.003(3)
C138 0.039(4) 0.031(3) 0.045(4) 0.009(3) 0.018(3) 0.010(3)
C139 0.038(4) 0.025(3) 0.046(4) 0.015(3) 0.004(3) 0.004(3)
C140 0.045(4) 0.027(3) 0.036(3) 0.017(3) 0.008(3) -0.005(3)
C141 0.032(3) 0.027(3) 0.025(3) 0.012(2) 0.008(2) 0.002(2)
N142 0.018(2) 0.023(2) 0.016(2) 0.0097(19) 0.0081(18) 0.0013(19)
C143 0.021(3) 0.026(3) 0.023(3) 0.012(2) 0.003(2) 0.004(2)
C144 0.022(3) 0.026(3) 0.026(3) 0.005(2) 0.011(2) 0.005(2)
C145 0.026(3) 0.026(3) 0.021(3) 0.007(2) 0.012(2) -0.005(2)
C146 0.025(3) 0.023(3) 0.018(3) 0.005(2) 0.001(2) -0.005(2)
C147 0.018(3) 0.021(3) 0.013(2) 0.008(2) 0.000(2) -0.008(2)
C148 0.021(3) 0.017(3) 0.018(2) 0.011(2) -0.001(2) -0.005(2)
N149 0.019(2) 0.017(2) 0.019(2) 0.0100(19) 0.0054(18) -0.0002(18)
C150 0.016(3) 0.024(3) 0.025(3) 0.015(2) 0.001(2) 0.001(2)
C151 0.019(3) 0.018(3) 0.028(3) 0.012(2) 0.001(2) -0.002(2)
C152 0.026(3) 0.027(3) 0.042(3) 0.025(3) 0.000(3) 0.000(3)
C153 0.020(3) 0.034(3) 0.033(3) 0.023(3) 0.004(2) -0.006(2)
C154 0.023(3) 0.016(3) 0.038(3) 0.014(3) -0.002(2) 0.001(2)
C155 0.037(4) 0.030(3) 0.035(3) 0.015(3) 0.006(3) 0.009(3)
C156 0.034(4) 0.044(4) 0.043(4) 0.013(3) 0.012(3) 0.010(3)
C157 0.029(4) 0.031(4) 0.061(4) 0.015(3) 0.005(3) 0.006(3)
C158 0.024(3) 0.029(3) 0.060(4) 0.030(3) 0.001(3) 0.001(3)
C159 0.029(3) 0.031(3) 0.049(4) 0.027(3) 0.008(3) 0.008(3)

loop_
_atom_type_symbol
_atom_type_description
_atom_type_scat_dispersion_real
_atom_type_scat_dispersion_imag
_atom_type_scat_source
C C 0.0033 0.0016 'International Tables Vol C Tables 4.2.6.8 and 6.1.1.4'
H H 0.0000 0.0000 'International Tables Vol C Tables 4.2.6.8 and 6.1.1.4'
N N 0.0061 0.0033 'International Tables Vol C Tables 4.2.6.8 and 6.1.1.4'
P P 0.1023 0.0942 'International Tables Vol C Tables 4.2.6.8 and 6.1.1.4'
Cl Cl 0.1484 0.1585 'International Tables Vol C Tables 4.2.6.8 and 6.1.1.4'
Cu Cu 0.3201 1.2651 'International Tables Vol C Tables 4.2.6.8 and 6.1.1.4'

loop_
_geom_angle_atom_site_label_1
_geom_angle_atom_site_label_2
_geom_angle_atom_site_label_3
_geom_angle
N22 Cu1 N29 78.86(19)
N22 Cu1 P3 123.07(13)
N29 Cu1 P3 114.76(13)
N22 Cu1 Cl2 114.30(13)
N29 Cu1 Cl2 109.00(13)
P3 Cu1 Cl2 111.98(6)
C16 P3 C10 102.5(2)
C16 P3 C4 104.6(2)
C10 P3 C4 101.4(2)
C16 P3 Cu1 109.25(17)
C10 P3 Cu1 118.86(17)
C4 P3 Cu1 118.24(18)
C9 C4 C5 118.4(5)
C9 C4 P3 124.6(4)
C5 C4 P3 117.0(4)
C6 C5 C4 119.8(5)
C6 C5 H5 120.1
C4 C5 H5 120.1
C7 C6 C5 121.0(5)
C7 C6 H6 119.5
C5 C6 H6 119.5
C6 C7 C8 119.8(5)
C6 C7 H7 120.1
C8 C7 H7 120.1
C9 C8 C7 118.5(5)
C9 C8 H8 120.7
C7 C8 H8 120.7
C4 C9 C8 122.5(5)
C4 C9 H9 118.8
C8 C9 H9 118.8
C11 C10 C15 118.3(5)
C11 C10 P3 119.6(4)
C15 C10 P3 122.1(4)
C10 C11 C12 120.9(5)
C10 C11 H11 119.6
C12 C11 H11 119.6
C13 C12 C11 120.3(6)
C13 C12 H12 119.9
C11 C12 H12 119.9
C12 C13 C14 119.3(5)
C12 C13 H13 120.3
C14 C13 H13 120.3
C15 C14 C13 120.4(5)
C15 C14 H14 119.8
C13 C14 H14 119.8
C14 C15 C10 120.8(5)
C14 C15 H15 119.6
C10 C15 H15 119.6
C21 C16 C17 118.9(5)
C21 C16 P3 123.7(4)
C17 C16 P3 117.2(4)
C18 C17 C16 121.0(5)
C18 C17 H17 119.5
C16 C17 H17 119.5
C17 C18 C19 119.7(5)
C17 C18 H18 120.1
C19 C18 H18 120.1
C20 C19 C18 119.7(5)
C20 C19 H19 120.2
C18 C19 H19 120.2
C19 C20 C21 120.2(5)
C19 C20 H20 119.9
C21 C20 H20 119.9
C16 C21 C20 120.4(5)
C16 C21 H21 119.8
C20 C21 H21 119.8
C23 N22 C27 119.4(5)
C23 N22 Cu1 125.5(4)
C27 N22 Cu1 115.0(4)
N22 C23 C24 122.1(6)
N22 C23 H23 119.0
C24 C23 H23 119.0
C25 C24 C23 118.6(6)
C25 C24 H24 120.7
C23 C24 H24 120.7
C24 C25 C26 120.0(6)
C24 C25 H25 120.0
C26 C25 H25 120.0
C25 C26 C27 118.7(6)
C25 C26 H26 120.7
C27 C26 H26 120.7
N22 C27 C26 121.1(6)
N22 C27 C28 116.4(5)
C26 C27 C28 122.4(5)
N29 C28 C33 120.7(5)
N29 C28 C27 114.6(5)
C33 C28 C27 124.7(5)
C30 N29 C28 117.6(5)
C30 N29 Cu1 127.3(4)
C28 N29 Cu1 115.0(4)
N29 C30 C31 125.7(5)
N29 C30 H30 117.1
C31 C30 H30 117.1
C32 C31 C30 115.3(5)
C32 C31 C34 123.2(5)
C30 C31 C34 121.4(5)
C33 C32 C31 119.7(5)
C33 C32 H32 120.1
C31 C32 H32 120.1
C32 C33 C28 121.0(5)
C32 C33 H33 119.5
C28 C33 H33 119.5
C35 C34 C39 117.2(6)
C35 C34 C31 120.3(5)
C39 C34 C31 122.5(5)
C36 C35 C34 121.6(6)
C36 C35 H35 119.2
C34 C35 H35 119.2
C35 C36 C37 120.5(6)
C35 C36 H36 119.7
C37 C36 H36 119.7
C38 C37 C36 119.0(6)
C38 C37 H37 120.5
C36 C37 H37 120.5
C39 C38 C37 120.5(6)
C39 C38 H38 119.8
C37 C38 H38 119.7
C38 C39 C34 121.1(6)
C38 C39 H39 119.4
C34 C39 H39 119.4
N62 Cu41 N69 78.55(19)
N62 Cu41 P43 120.78(14)
N69 Cu41 P43 113.23(13)
N62 Cu41 Cl42 115.88(13)
N69 Cu41 Cl42 109.54(13)
P43 Cu41 Cl42 113.37(6)
C44 P43 C56 103.8(2)
C44 P43 C50 101.9(2)
C56 P43 C50 103.0(2)
C44 P43 Cu41 109.97(16)
C56 P43 Cu41 117.05(18)
C50 P43 Cu41 119.13(17)
C49 C44 C45 118.3(5)
C49 C44 P43 116.9(4)
C45 C44 P43 124.6(4)
C46 C45 C44 121.4(6)
C46 C45 H45 119.3
C44 C45 H45 119.3
C45 C46 C47 119.9(6)
C45 C46 H46 120.0
C47 C46 H46 120.0
C48 C47 C46 120.0(5)
C48 C47 H47 120.0
C46 C47 H47 120.0
C47 C48 C49 119.7(5)
C47 C48 H48 120.2
C49 C48 H48 120.2
C48 C49 C44 120.6(5)
C48 C49 H49 119.7
C44 C49 H49 119.7
C55 C50 C51 119.3(5)
C55 C50 P43 118.6(4)
C51 C50 P43 122.1(4)
C52 C51 C50 120.0(5)
C52 C51 H51 120.0
C50 C51 H51 120.0
C53 C52 C51 120.5(5)
C53 C52 H52 119.7
C51 C52 H52 119.7
C52 C53 C54 119.8(5)
C52 C53 H53 120.1
C54 C53 H53 120.1
C55 C54 C53 120.6(5)
C55 C54 H54 119.7
C53 C54 H54 119.7
C54 C55 C50 119.9(5)
C54 C55 H55 120.1
C50 C55 H55 120.1
C57 C56 C61 118.5(5)
C57 C56 P43 123.4(4)
C61 C56 P43 118.1(4)
C58 C57 C56 120.6(6)
C58 C57 H57 119.7
C56 C57 H57 119.7
C57 C58 C59 120.3(6)
C57 C58 H58 119.8
C59 C58 H58 119.8
C58 C59 C60 120.3(6)
C58 C59 H59 119.8
C60 C59 H59 119.8
C61 C60 C59 119.3(6)
C61 C60 H60 120.4
C59 C60 H60 120.4
C60 C61 C56 120.9(5)
C60 C61 H61 119.6
C56 C61 H61 119.6
C63 N62 C67 117.2(5)
C63 N62 Cu41 127.1(4)
C67 N62 Cu41 115.8(4)
N62 C63 C64 123.9(6)
N62 C63 H63 118.1
C64 C63 H63 118.1
C65 C64 C63 118.2(6)
C65 C64 H64 120.9
C63 C64 H64 120.9
C64 C65 C66 119.9(6)
C64 C65 H65 120.0
C66 C65 H65 120.0
C65 C66 C67 118.1(5)
C65 C66 H66 120.9
C67 C66 H66 120.9
N62 C67 C66 122.6(5)
N62 C67 C68 115.1(5)
C66 C67 C68 122.3(5)
N69 C68 C73 121.2(5)
N69 C68 C67 115.6(5)
C73 C68 C67 123.1(5)
C70 N69 C68 119.3(5)
C70 N69 Cu41 125.7(4)
C68 N69 Cu41 114.9(4)
N69 C70 C71 122.4(5)
N69 C70 H70 118.8
C71 C70 H70 118.8
C72 C71 C70 118.8(5)
C72 C71 C74 122.4(5)
C70 C71 C74 118.8(5)
C71 C72 C73 119.0(5)
C71 C72 H72 120.5
C73 C72 H72 120.5
C68 C73 C72 119.3(5)
C68 C73 H73 120.3
C72 C73 H73 120.3
C79 C74 C75 119.4(6)
C79 C74 C71 120.8(5)
C75 C74 C71 119.8(5)
C76 C75 C74 120.3(6)
C76 C75 H75 119.8
C74 C75 H75 119.8
C77 C76 C75 119.6(6)
C77 C76 H76 120.2
C75 C76 H76 120.2
C78 C77 C76 119.8(6)
C78 C77 H77 120.1
C76 C77 H77 120.1
C77 C78 C79 120.9(6)
C77 C78 H78 119.5
C79 C78 H78 119.5
C74 C79 C78 119.8(6)
C74 C79 H79 120.1
C78 C79 H79 120.1
N102 Cu81 N109 78.21(18)
N102 Cu81 P83 122.05(13)
N109 Cu81 P83 109.69(12)
N102 Cu81 Cl82 108.22(13)
N109 Cu81 Cl82 111.34(13)
P83 Cu81 Cl82 119.68(6)
C96 P83 C90 102.3(3)
C96 P83 C84 103.6(2)
C90 P83 C84 103.2(2)
C96 P83 Cu81 116.40(18)
C90 P83 Cu81 118.10(18)
C84 P83 Cu81 111.49(17)
C89 C84 C85 119.1(5)
C89 C84 P83 123.5(4)
C85 C84 P83 117.2(4)
C86 C85 C84 120.5(5)
C86 C85 H85 119.7
C84 C85 H85 119.7
C85 C86 C87 119.0(6)
C85 C86 H86 120.5
C87 C86 H86 120.5
C88 C87 C86 121.0(5)
C88 C87 H87 119.5
C86 C87 H87 119.5
C87 C88 C89 119.9(6)
C87 C88 H88 120.0
C89 C88 H88 120.0
C84 C89 C88 120.4(6)
C84 C89 H89 119.8
C88 C89 H89 119.8
C91 C90 C95 118.8(5)
C91 C90 P83 118.0(4)
C95 C90 P83 123.3(4)
C90 C91 C92 120.1(6)
C90 C91 H91 120.0
C92 C91 H91 120.0
C93 C92 C91 121.0(6)
C93 C92 H92 119.5
C91 C92 H92 119.5
C94 C93 C92 119.5(6)
C94 C93 H93 120.3
C92 C93 H93 120.3
C93 C94 C95 119.9(6)
C93 C94 H94 120.1
C95 C94 H94 120.1
C94 C95 C90 120.8(6)
C94 C95 H95 119.6
C90 C95 H95 119.6
C97 C96 C101 119.3(5)
C97 C96 P83 124.8(4)
C101 C96 P83 115.9(4)
C96 C97 C98 121.2(6)
C96 C97 H97 119.4
C98 C97 H97 119.4
C99 C98 C97 119.2(6)
C99 C98 H98 120.4
C97 C98 H98 120.4
C98 C99 C100 121.2(6)
C98 C99 H99 119.4
C100 C99 H99 119.4
C99 C100 C101 120.0(6)
C99 C100 H100 120.0
C101 C100 H100 120.0
C100 C101 C96 119.1(6)
C100 C101 H101 120.5
C96 C101 H101 120.5
C103 N102 C107 116.2(5)
C103 N102 Cu81 127.4(4)
C107 N102 Cu81 116.1(4)
N102 C103 C104 124.6(6)
N102 C103 H103 117.7
C104 C103 H103 117.7
C103 C104 C105 117.8(6)
C103 C104 H104 121.1
C105 C104 H104 121.1
C106 C105 C104 119.1(6)
C106 C105 H105 120.5
C104 C105 H105 120.5
C105 C106 C107 119.2(5)
C105 C106 H106 120.4
C107 C106 H106 120.4
N102 C107 C106 123.1(5)
N102 C107 C108 114.6(5)
C106 C107 C108 122.3(5)
N109 C108 C113 121.4(5)
N109 C108 C107 115.2(5)
C113 C108 C107 123.4(5)
C110 N109 C108 119.5(5)
C110 N109 Cu81 124.7(4)
C108 N109 Cu81 115.4(4)
N109 C110 C111 123.0(5)
N109 C110 H110 118.5
C111 C110 H110 118.5
C110 C111 C112 117.1(5)
C110 C111 C114 119.6(5)
C112 C111 C114 123.3(5)
C113 C112 C111 120.1(5)
C113 C112 H112 119.9
C111 C112 H112 119.9
C108 C113 C112 119.0(6)
C108 C113 H113 120.5
C112 C113 H113 120.5
C119 C114 C115 119.4(6)
C119 C114 C111 120.0(6)
C115 C114 C111 120.6(6)
C114 C115 C116 120.9(6)
C114 C115 H115 119.5
C116 C115 H115 119.5
C117 C116 C115 118.6(6)
C117 C116 H116 120.7
C115 C116 H116 120.7
C118 C117 C116 120.5(6)
C118 C117 H117 119.8
C116 C117 H117 119.8
C117 C118 C119 120.5(6)
C117 C118 H118 119.8
C119 C118 H118 119.8
C114 C119 C118 120.0(6)
C114 C119 H119 120.0
C118 C119 H119 120.0
N142 Cu21 N149 78.97(19)
N142 Cu21 P123 119.58(13)
N149 Cu21 P123 110.12(12)
N142 Cu21 Cl22 109.43(13)
N149 Cu21 Cl22 108.11(13)
P123 Cu21 Cl22 121.84(6)
C124 P123 C130 101.6(2)
C124 P123 C136 103.3(2)
C130 P123 C136 103.2(2)
C124 P123 Cu21 117.68(18)
C130 P123 Cu21 117.36(18)
C136 P123 Cu21 111.72(17)
C125 C124 C129 120.2(5)
C125 C124 P123 123.3(4)
C129 C124 P123 116.6(4)
C126 C125 C124 120.3(6)
C126 C125 H125 119.8
C124 C125 H125 119.8
C125 C126 C127 119.0(6)
C125 C126 H126 120.5
C127 C126 H126 120.5
C128 C127 C126 121.2(6)
C128 C127 H127 119.4
C126 C127 H127 119.4
C127 C128 C129 120.6(6)
C127 C128 H128 119.7
C129 C128 H128 119.7
C128 C129 C124 118.7(5)
C128 C129 H129 120.6
C124 C129 H129 120.6
C135 C130 C131 117.7(5)
C135 C130 P123 124.5(4)
C131 C130 P123 117.8(4)
C132 C131 C130 120.9(6)
C132 C131 H131 119.5
C130 C131 H131 119.5
C133 C132 C131 120.9(6)
C133 C132 H132 119.5
C131 C132 H132 119.5
C132 C133 C134 119.4(6)
C132 C133 H133 120.3
C134 C133 H133 120.3
C133 C134 C135 120.2(6)
C133 C134 H134 119.9
C135 C134 H134 119.9
C130 C135 C134 120.9(5)
C130 C135 H135 119.5
C134 C135 H135 119.5
C137 C136 C141 117.7(5)
C137 C136 P123 124.0(4)
C141 C136 P123 118.1(4)
C136 C137 C138 121.4(6)
C136 C137 H137 119.3
C138 C137 H137 119.3
C139 C138 C137 119.7(6)
C139 C138 H138 120.2
C137 C138 H138 120.2
C140 C139 C138 119.9(5)
C140 C139 H139 120.1
C138 C139 H139 120.1
C139 C140 C141 119.9(6)
C139 C140 H140 120.0
C141 C140 H140 120.0
C140 C141 C136 121.4(5)
C140 C141 H141 119.3
C136 C141 H141 119.3
C143 N142 C147 119.3(5)
C143 N142 Cu21 125.9(4)
C147 N142 Cu21 114.7(4)
N142 C143 C144 122.4(6)
N142 C143 H143 118.8
C144 C143 H143 118.8
C143 C144 C145 118.2(6)
C143 C144 H144 120.9
C145 C144 H144 120.9
C146 C145 C144 119.5(6)
C146 C145 H145 120.2
C144 C145 H145 120.2
C145 C146 C147 119.8(6)
C145 C146 H146 120.1
C147 C146 H146 120.1
N142 C147 C146 120.8(6)
N142 C147 C148 115.5(5)
C146 C147 C148 123.7(5)
N149 C148 C153 120.2(5)
N149 C148 C147 115.8(5)
C153 C148 C147 124.0(5)
C150 N149 C148 117.8(5)
C150 N149 Cu21 126.9(4)
C148 N149 Cu21 114.6(4)
N149 C150 C151 125.5(6)
N149 C150 H150 117.3
C151 C150 H150 117.3
C152 C151 C150 116.0(5)
C152 C151 C154 122.8(5)
C150 C151 C154 121.2(6)
C153 C152 C151 119.8(5)
C153 C152 H152 120.1
C151 C152 H152 120.1
C152 C153 C148 120.7(6)
C152 C153 H153 119.7
C148 C153 H153 119.7
C155 C154 C159 118.6(6)
C155 C154 C151 121.0(6)
C159 C154 C151 120.4(6)
C154 C155 C156 120.1(6)
C154 C155 H155 119.9
C156 C155 H155 119.9
C155 C156 C157 121.6(7)
C155 C156 H156 119.2
C157 C156 H156 119.2
C158 C157 C156 118.5(7)
C158 C157 H157 120.8
C156 C157 H157 120.8
C159 C158 C157 120.7(6)
C159 C158 H158 119.7
C157 C158 H158 119.7
C158 C159 C154 120.6(7)
C158 C159 H159 119.7
C154 C159 H159 119.7

loop_
_geom_bond_atom_site_label_1
_geom_bond_atom_site_label_2
_geom_bond_distance
Cu1 N22 2.060(5)
Cu1 N29 2.090(5)
Cu1 P3 2.1717(15)
Cu1 Cl2 2.2810(15)
P3 C16 1.822(5)
P3 C10 1.830(5)
P3 C4 1.831(5)
C4 C9 1.382(8)
C4 C5 1.389(8)
C5 C6 1.385(8)
C5 H5 0.9500
C6 C7 1.382(8)
C6 H6 0.9500
C7 C8 1.388(8)
C7 H7 0.9500
C8 C9 1.384(8)
C8 H8 0.9500
C9 H9 0.9500
C10 C11 1.384(7)
C10 C15 1.385(7)
C11 C12 1.388(8)
C11 H11 0.9500
C12 C13 1.369(8)
C12 H12 0.9500
C13 C14 1.386(8)
C13 H13 0.9500
C14 C15 1.377(8)
C14 H14 0.9500
C15 H15 0.9500
C16 C21 1.377(7)
C16 C17 1.406(7)
C17 C18 1.377(8)
C17 H17 0.9500
C18 C19 1.400(8)
C18 H18 0.9500
C19 C20 1.383(8)
C19 H19 0.9500
C20 C21 1.402(8)
C20 H20 0.9500
C21 H21 0.9500
N22 C23 1.341(8)
N22 C27 1.344(7)
C23 C24 1.375(9)
C23 H23 0.9500
C24 C25 1.373(9)
C24 H24 0.9500
C25 C26 1.380(9)
C25 H25 0.9500
C26 C27 1.387(8)
C26 H26 0.9500
C27 C28 1.477(8)
C28 N29 1.344(7)
C28 C33 1.395(8)
N29 C30 1.335(7)
C30 C31 1.402(8)
C30 H30 0.9500
C31 C32 1.395(8)
C31 C34 1.459(9)
C32 C33 1.367(9)
C32 H32 0.9500
C33 H33 0.9500
C34 C35 1.384(8)
C34 C39 1.418(8)
C35 C36 1.381(9)
C35 H35 0.9500
C36 C37 1.389(9)
C36 H36 0.9500
C37 C38 1.385(9)
C37 H37 0.9500
C38 C39 1.375(9)
C38 H38 0.9500
C39 H39 0.9500
Cu41 N62 2.071(5)
Cu41 N69 2.101(4)
Cu41 P43 2.1822(15)
Cu41 Cl42 2.2798(16)
P43 C44 1.820(5)
P43 C56 1.833(6)
P43 C50 1.834(5)
C44 C49 1.390(7)
C44 C45 1.392(7)
C45 C46 1.363(8)
C45 H45 0.9500
C46 C47 1.385(9)
C46 H46 0.9500
C47 C48 1.382(8)
C47 H47 0.9500
C48 C49 1.387(7)
C48 H48 0.9500
C49 H49 0.9500
C50 C55 1.389(7)
C50 C51 1.404(7)
C51 C52 1.387(7)
C51 H51 0.9500
C52 C53 1.366(8)
C52 H52 0.9500
C53 C54 1.395(8)
C53 H53 0.9500
C54 C55 1.381(8)
C54 H54 0.9500
C55 H55 0.9500
C56 C57 1.389(8)
C56 C61 1.396(8)
C57 C58 1.360(9)
C57 H57 0.9500
C58 C59 1.378(9)
C58 H58 0.9500
C59 C60 1.383(8)
C59 H59 0.9500
C60 C61 1.370(8)
C60 H60 0.9500
C61 H61 0.9500
N62 C63 1.331(8)
N62 C67 1.361(7)
C63 C64 1.395(9)
C63 H63 0.9500
C64 C65 1.369(9)
C64 H64 0.9500
C65 C66 1.388(9)
C65 H65 0.9500
C66 C67 1.396(8)
C66 H66 0.9500
C67 C68 1.480(8)
C68 N69 1.348(7)
C68 C73 1.389(8)
N69 C70 1.338(7)
C70 C71 1.385(8)
C70 H70 0.9500
C71 C72 1.382(8)
C71 C74 1.503(8)
C72 C73 1.391(8)
C72 H72 0.9500
C73 H73 0.9500
C74 C79 1.377(8)
C74 C75 1.399(8)
C75 C76 1.387(9)
C75 H75 0.9500
C76 C77 1.382(9)
C76 H76 0.9500
C77 C78 1.376(9)
C77 H77 0.9500
C78 C79 1.384(9)
C78 H78 0.9500
C79 H79 0.9500
Cu81 N102 2.083(5)
Cu81 N109 2.095(4)
Cu81 P83 2.1933(15)
Cu81 Cl82 2.2774(15)
P83 C96 1.819(6)
P83 C90 1.838(5)
P83 C84 1.848(5)
C84 C89 1.380(7)
C84 C85 1.410(7)
C85 C86 1.391(8)
C85 H85 0.9500
C86 C87 1.393(8)
C86 H86 0.9500
C87 C88 1.370(9)
C87 H87 0.9500
C88 C89 1.402(8)
C88 H88 0.9500
C89 H89 0.9500
C90 C91 1.384(8)
C90 C95 1.394(8)
C91 C92 1.390(8)
C91 H91 0.9500
C92 C93 1.380(9)
C92 H92 0.9500
C93 C94 1.377(10)
C93 H93 0.9500
C94 C95 1.394(8)
C94 H94 0.9500
C95 H95 0.9500
C96 C97 1.375(8)
C96 C101 1.409(8)
C97 C98 1.380(8)
C97 H97 0.9500
C98 C99 1.370(9)
C98 H98 0.9500
C99 C100 1.377(9)
C99 H99 0.9500
C100 C101 1.388(9)
C100 H100 0.9500
C101 H101 0.9500
N102 C103 1.344(8)
N102 C107 1.355(7)
C103 C104 1.385(8)
C103 H103 0.9500
C104 C105 1.386(9)
C104 H104 0.9500
C105 C106 1.381(8)
C105 H105 0.9500
C106 C107 1.383(8)
C106 H106 0.9500
C107 C108 1.489(8)
C108 N109 1.352(7)
C108 C113 1.377(8)
N109 C110 1.345(7)
C110 C111 1.384(8)
C110 H110 0.9500
C111 C112 1.403(8)
C111 C114 1.483(8)
C112 C113 1.391(9)
C112 H112 0.9500
C113 H113 0.9500
C114 C119 1.372(9)
C114 C115 1.391(8)
C115 C116 1.401(9)
C115 H115 0.9500
C116 C117 1.381(10)
C116 H116 0.9500
C117 C118 1.380(10)
C117 H117 0.9500
C118 C119 1.391(9)
C118 H118 0.9500
C119 H119 0.9500
Cu21 N142 2.082(5)
Cu21 N149 2.084(5)
Cu21 P123 2.1897(15)
Cu21 Cl22 2.2766(16)
P123 C124 1.822(5)
P123 C130 1.834(6)
P123 C136 1.837(5)
C124 C125 1.390(7)
C124 C129 1.402(7)
C125 C126 1.386(8)
C125 H125 0.9500
C126 C127 1.393(9)
C126 H126 0.9500
C127 C128 1.362(9)
C127 H127 0.9500
C128 C129 1.394(8)
C128 H128 0.9500
C129 H129 0.9500
C130 C135 1.395(8)
C130 C131 1.402(8)
C131 C132 1.385(8)
C131 H131 0.9500
C132 C133 1.377(9)
C132 H132 0.9500
C133 C134 1.381(9)
C133 H133 0.9500
C134 C135 1.402(8)
C134 H134 0.9500
C135 H135 0.9500
C136 C137 1.379(8)
C136 C141 1.398(7)
C137 C138 1.392(9)
C137 H137 0.9500
C138 C139 1.382(9)
C138 H138 0.9500
C139 C140 1.379(9)
C139 H139 0.9500
C140 C141 1.380(8)
C140 H140 0.9500
C141 H141 0.9500
N142 C143 1.348(8)
N142 C147 1.348(7)
C143 C144 1.376(9)
C143 H143 0.9500
C144 C145 1.383(9)
C144 H144 0.9500
C145 C146 1.377(9)
C145 H145 0.9500
C146 C147 1.379(8)
C146 H146 0.9500
C147 C148 1.478(8)
C148 N149 1.344(7)
C148 C153 1.406(8)
N149 C150 1.335(8)
C150 C151 1.395(8)
C150 H150 0.9500
C151 C152 1.384(9)
C151 C154 1.472(9)
C152 C153 1.365(9)
C152 H152 0.9500
C153 H153 0.9500
C154 C155 1.375(9)
C154 C159 1.426(8)
C155 C156 1.383(10)
C155 H155 0.9500
C156 C157 1.396(10)
C156 H156 0.9500
C157 C158 1.385(10)
C157 H157 0.9500
C158 C159 1.371(10)
C158 H158 0.9500
C159 H159 0.9500

loop_
_geom_torsion_atom_site_label_1
_geom_torsion_atom_site_label_2
_geom_torsion_atom_site_label_3
_geom_torsion_atom_site_label_4
_geom_torsion
C16 P3 C4 C9 -75.9(5)
C10 P3 C4 C9 30.4(6)
Cu1 P3 C4 C9 162.3(4)
C16 P3 C4 C5 105.5(5)
C10 P3 C4 C5 -148.2(4)
Cu1 P3 C4 C5 -16.3(5)
C9 C4 C5 C6 -0.7(9)
P3 C4 C5 C6 178.0(5)
C4 C5 C6 C7 -0.5(10)
C5 C6 C7 C8 1.1(10)
C6 C7 C8 C9 -0.5(9)
C5 C4 C9 C8 1.2(9)
P3 C4 C9 C8 -177.3(5)
C7 C8 C9 C4 -0.6(9)
C16 P3 C10 C11 -156.5(4)
C4 P3 C10 C11 95.5(5)
Cu1 P3 C10 C11 -36.0(5)
C16 P3 C10 C15 25.1(5)
C4 P3 C10 C15 -82.8(5)
Cu1 P3 C10 C15 145.7(4)
C15 C10 C11 C12 0.6(8)
P3 C10 C11 C12 -177.8(5)
C10 C11 C12 C13 -0.3(9)
C11 C12 C13 C14 0.1(9)
C12 C13 C14 C15 -0.3(9)
C13 C14 C15 C10 0.6(9)
C11 C10 C15 C14 -0.7(8)
P3 C10 C15 C14 177.6(4)
C10 P3 C16 C21 -116.3(5)
C4 P3 C16 C21 -10.8(5)
Cu1 P3 C16 C21 116.7(4)
C10 P3 C16 C17 68.3(4)
C4 P3 C16 C17 173.8(4)
Cu1 P3 C16 C17 -58.7(4)
C21 C16 C17 C18 1.0(8)
P3 C16 C17 C18 176.6(4)
C16 C17 C18 C19 -1.1(8)
C17 C18 C19 C20 -0.2(8)
C18 C19 C20 C21 1.6(8)
C17 C16 C21 C20 0.5(8)
P3 C16 C21 C20 -174.8(4)
C19 C20 C21 C16 -1.8(8)
C27 N22 C23 C24 0.2(8)
Cu1 N22 C23 C24 -177.0(4)
N22 C23 C24 C25 1.5(9)
C23 C24 C25 C26 -0.7(8)
C24 C25 C26 C27 -1.6(8)
C23 N22 C27 C26 -2.6(8)
Cu1 N22 C27 C26 174.8(4)
C23 N22 C27 C28 179.3(4)
Cu1 N22 C27 C28 -3.2(6)
C25 C26 C27 N22 3.4(8)
C25 C26 C27 C28 -178.7(5)
N22 C27 C28 N29 2.9(6)
C26 C27 C28 N29 -175.1(5)
N22 C27 C28 C33 -175.7(5)
C26 C27 C28 C33 6.3(8)
C33 C28 N29 C30 0.7(7)
C27 C28 N29 C30 -178.0(4)
C33 C28 N29 Cu1 177.5(4)
C27 C28 N29 Cu1 -1.2(5)
C28 N29 C30 C31 -0.2(8)
Cu1 N29 C30 C31 -176.6(4)
N29 C30 C31 C32 -0.2(8)
N29 C30 C31 C34 177.4(5)
C30 C31 C32 C33 0.1(7)
C34 C31 C32 C33 -177.5(5)
C31 C32 C33 C28 0.3(8)
N29 C28 C33 C32 -0.7(8)
C27 C28 C33 C32 177.8(5)
C32 C31 C34 C35 142.6(6)
C30 C31 C34 C35 -34.8(8)
C32 C31 C34 C39 -39.6(8)
C30 C31 C34 C39 143.0(5)
C39 C34 C35 C36 0.3(9)
C31 C34 C35 C36 178.2(5)
C34 C35 C36 C37 -0.9(9)
C35 C36 C37 C38 1.1(9)
C36 C37 C38 C39 -0.7(9)
C37 C38 C39 C34 0.0(8)
C35 C34 C39 C38 0.2(8)
C31 C34 C39 C38 -177.7(5)
C56 P43 C44 C49 -175.0(4)
C50 P43 C44 C49 -68.3(4)
Cu41 P43 C44 C49 59.0(4)
C56 P43 C44 C45 9.8(5)
C50 P43 C44 C45 116.5(5)
Cu41 P43 C44 C45 -116.2(4)
C49 C44 C45 C46 0.6(8)
P43 C44 C45 C46 175.7(4)
C44 C45 C46 C47 0.6(8)
C45 C46 C47 C48 -1.0(8)
C46 C47 C48 C49 0.3(8)
C47 C48 C49 C44 0.9(8)
C45 C44 C49 C48 -1.3(8)
P43 C44 C49 C48 -176.8(4)
C44 P43 C50 C55 155.3(4)
C56 P43 C50 C55 -97.3(5)
Cu41 P43 C50 C55 34.2(5)
C44 P43 C50 C51 -27.3(5)
C56 P43 C50 C51 80.1(5)
Cu41 P43 C50 C51 -148.4(4)
C55 C50 C51 C52 0.1(8)
P43 C50 C51 C52 -177.4(4)
C50 C51 C52 C53 0.9(9)
C51 C52 C53 C54 -1.4(9)
C52 C53 C54 C55 1.0(10)
C53 C54 C55 C50 -0.1(10)
C51 C50 C55 C54 -0.5(8)
P43 C50 C55 C54 177.1(5)
C44 P43 C56 C57 77.9(5)
C50 P43 C56 C57 -28.0(6)
Cu41 P43 C56 C57 -160.7(4)
C44 P43 C56 C61 -102.6(5)
C50 P43 C56 C61 151.5(5)
Cu41 P43 C56 C61 18.8(5)
C61 C56 C57 C58 -0.8(9)
P43 C56 C57 C58 178.7(5)
C56 C57 C58 C59 -0.1(10)
C57 C58 C59 C60 0.7(10)
C58 C59 C60 C61 -0.3(10)
C59 C60 C61 C56 -0.7(10)
C57 C56 C61 C60 1.2(9)
P43 C56 C61 C60 -178.3(5)
C67 N62 C63 C64 -0.3(8)
Cu41 N62 C63 C64 178.9(4)
N62 C63 C64 C65 -2.0(9)
C63 C64 C65 C66 2.8(8)
C64 C65 C66 C67 -1.6(8)
C63 N62 C67 C66 1.6(8)
Cu41 N62 C67 C66 -177.6(4)
C63 N62 C67 C68 -177.9(5)
Cu41 N62 C67 C68 2.8(6)
C65 C66 C67 N62 -0.7(8)
C65 C66 C67 C68 178.8(5)
N62 C67 C68 N69 -3.1(7)
C66 C67 C68 N69 177.3(5)
N62 C67 C68 C73 175.2(5)
C66 C67 C68 C73 -4.4(8)
C73 C68 N69 C70 1.4(8)
C67 C68 N69 C70 179.7(4)
C73 C68 N69 Cu41 -176.5(4)
C67 C68 N69 Cu41 1.8(6)
C68 N69 C70 C71 -2.3(8)
Cu41 N69 C70 C71 175.4(4)
N69 C70 C71 C72 2.2(8)
N69 C70 C71 C74 -177.0(5)
C70 C71 C72 C73 -1.2(8)
C74 C71 C72 C73 177.9(5)
N69 C68 C73 C72 -0.5(8)
C67 C68 C73 C72 -178.7(5)
C71 C72 C73 C68 0.4(8)
C72 C71 C74 C79 38.7(7)
C70 C71 C74 C79 -142.1(5)
C72 C71 C74 C75 -141.3(6)
C70 C71 C74 C75 37.9(7)
C79 C74 C75 C76 0.0(9)
C71 C74 C75 C76 180.0(5)
C74 C75 C76 C77 -0.8(9)
C75 C76 C77 C78 2.2(9)
C76 C77 C78 C79 -2.7(9)
C75 C74 C79 C78 -0.5(8)
C71 C74 C79 C78 179.5(5)
C77 C78 C79 C74 1.9(9)
C96 P83 C84 C89 -104.4(5)
C90 P83 C84 C89 2.0(5)
Cu81 P83 C84 C89 129.7(4)
C96 P83 C84 C85 80.3(4)
C90 P83 C84 C85 -173.3(4)
Cu81 P83 C84 C85 -45.6(4)
C89 C84 C85 C86 0.2(8)
P83 C84 C85 C86 175.7(4)
C84 C85 C86 C87 -1.0(8)
C85 C86 C87 C88 1.2(9)
C86 C87 C88 C89 -0.5(9)
C85 C84 C89 C88 0.5(8)
P83 C84 C89 C88 -174.7(5)
C87 C88 C89 C84 -0.3(9)
C96 P83 C90 C91 -156.6(4)
C84 P83 C90 C91 96.1(5)
Cu81 P83 C90 C91 -27.3(5)
C96 P83 C90 C95 23.7(5)
C84 P83 C90 C95 -83.6(5)
Cu81 P83 C90 C95 152.9(4)
C95 C90 C91 C92 1.2(8)
P83 C90 C91 C92 -178.5(4)
C90 C91 C92 C93 -2.5(9)
C91 C92 C93 C94 1.9(10)
C92 C93 C94 C95 -0.2(10)
C93 C94 C95 C90 -1.1(9)
C91 C90 C95 C94 0.5(9)
P83 C90 C95 C94 -179.7(5)
C90 P83 C96 C97 -91.7(5)
C84 P83 C96 C97 15.3(5)
Cu81 P83 C96 C97 138.0(4)
C90 P83 C96 C101 87.2(5)
C84 P83 C96 C101 -165.8(4)
Cu81 P83 C96 C101 -43.1(5)
C101 C96 C97 C98 1.1(8)
P83 C96 C97 C98 180.0(4)
C96 C97 C98 C99 -2.3(9)
C97 C98 C99 C100 2.4(9)
C98 C99 C100 C101 -1.3(9)
C99 C100 C101 C96 0.1(9)
C97 C96 C101 C100 0.0(8)
P83 C96 C101 C100 -179.0(5)
C107 N102 C103 C104 1.1(8)
Cu81 N102 C103 C104 174.1(4)
N102 C103 C104 C105 -1.7(9)
C103 C104 C105 C106 0.8(8)
C104 C105 C106 C107 0.5(8)
C103 N102 C107 C106 0.3(8)
Cu81 N102 C107 C106 -173.5(4)
C103 N102 C107 C108 179.3(5)
Cu81 N102 C107 C108 5.5(6)
C105 C106 C107 N102 -1.1(8)
C105 C106 C107 C108 180.0(5)
N102 C107 C108 N109 -7.8(7)
C106 C107 C108 N109 171.3(5)
N102 C107 C108 C113 171.2(5)
C106 C107 C108 C113 -9.7(8)
C113 C108 N109 C110 -0.2(8)
C107 C108 N109 C110 178.9(5)
C113 C108 N109 Cu81 -172.8(4)
C107 C108 N109 Cu81 6.2(6)
C108 N109 C110 C111 -0.8(8)
Cu81 N109 C110 C111 171.2(4)
N109 C110 C111 C112 1.5(8)
N109 C110 C111 C114 -179.8(5)
C110 C111 C112 C113 -1.4(8)
C114 C111 C112 C113 179.9(5)
N109 C108 C113 C112 0.2(8)
C107 C108 C113 C112 -178.7(5)
C111 C112 C113 C108 0.6(9)
C110 C111 C114 C119 -143.6(6)
C112 C111 C114 C119 35.1(8)
C110 C111 C114 C115 34.6(8)
C112 C111 C114 C115 -146.8(6)
C119 C114 C115 C116 0.7(9)
C111 C114 C115 C116 -177.5(5)
C114 C115 C116 C117 -1.9(9)
C115 C116 C117 C118 2.3(9)
C116 C117 C118 C119 -1.6(9)
C115 C114 C119 C118 0.0(8)
C111 C114 C119 C118 178.2(5)
C117 C118 C119 C114 0.4(9)
C130 P123 C124 C125 24.0(5)
C136 P123 C124 C125 -82.8(5)
Cu21 P123 C124 C125 153.6(4)
C130 P123 C124 C129 -155.4(4)
C136 P123 C124 C129 97.9(4)
Cu21 P123 C124 C129 -25.8(5)
C129 C124 C125 C126 -0.8(8)
P123 C124 C125 C126 179.8(4)
C124 C125 C126 C127 0.5(9)
C125 C126 C127 C128 -0.4(9)
C126 C127 C128 C129 0.5(10)
C127 C128 C129 C124 -0.8(9)
C125 C124 C129 C128 1.0(8)
P123 C124 C129 C128 -179.7(4)
C124 P123 C130 C135 -92.1(5)
C136 P123 C130 C135 14.7(5)
Cu21 P123 C130 C135 138.1(4)
C124 P123 C130 C131 88.4(5)
C136 P123 C130 C131 -164.7(4)
Cu21 P123 C130 C131 -41.4(5)
C135 C130 C131 C132 0.8(8)
P123 C130 C131 C132 -179.7(5)
C130 C131 C132 C133 -1.0(9)
C131 C132 C133 C134 1.4(9)
C132 C133 C134 C135 -1.6(9)
C131 C130 C135 C134 -1.0(8)
P123 C130 C135 C134 179.5(4)
C133 C134 C135 C130 1.5(9)
C124 P123 C136 C137 3.1(5)
C130 P123 C136 C137 -102.4(5)
Cu21 P123 C136 C137 130.5(4)
C124 P123 C136 C141 -172.7(4)
C130 P123 C136 C141 81.8(5)
Cu21 P123 C136 C141 -45.2(5)
C141 C136 C137 C138 0.9(8)
P123 C136 C137 C138 -174.8(5)
C136 C137 C138 C139 -1.0(9)
C137 C138 C139 C140 -0.1(9)
C138 C139 C140 C141 1.2(9)
C139 C140 C141 C136 -1.3(9)
C137 C136 C141 C140 0.2(8)
P123 C136 C141 C140 176.2(4)
C147 N142 C143 C144 0.1(8)
Cu21 N142 C143 C144 175.8(4)
N142 C143 C144 C145 -1.3(8)
C143 C144 C145 C146 1.1(8)
C144 C145 C146 C147 0.2(8)
C143 N142 C147 C146 1.3(8)
Cu21 N142 C147 C146 -174.9(4)
C143 N142 C147 C148 -179.6(4)
Cu21 N142 C147 C148 4.2(6)
C145 C146 C147 N142 -1.4(8)
C145 C146 C147 C148 179.6(5)
N142 C147 C148 N149 -7.5(7)
C146 C147 C148 N149 171.6(5)
N142 C147 C148 C153 171.5(5)
C146 C147 C148 C153 -9.5(8)
C153 C148 N149 C150 -1.0(7)
C147 C148 N149 C150 178.0(4)
C153 C148 N149 Cu21 -172.0(4)
C147 C148 N149 Cu21 7.0(5)
C148 N149 C150 C151 0.5(8)
Cu21 N149 C150 C151 170.4(4)
N149 C150 C151 C152 -0.9(8)
N149 C150 C151 C154 -178.9(5)
C150 C151 C152 C153 1.9(8)
C154 C151 C152 C153 179.8(5)
C151 C152 C153 C148 -2.4(9)
N149 C148 C153 C152 2.0(8)
C147 C148 C153 C152 -177.0(5)
C152 C151 C154 C155 -143.9(6)
C150 C151 C154 C155 34.0(8)
C152 C151 C154 C159 39.0(8)
C150 C151 C154 C159 -143.1(6)
C159 C154 C155 C156 0.1(9)
C151 C154 C155 C156 -177.1(5)
C154 C155 C156 C157 0.2(10)
C155 C156 C157 C158 -1.2(10)
C156 C157 C158 C159 2.0(10)
C157 C158 C159 C154 -1.7(9)
C155 C154 C159 C158 0.6(9)
C151 C154 C159 C158 177.8(5)
